data_4105353
loop_
_publ_author_name
'Paul J. Lusby'
'Peter M\"uller'
'Sarah J. Pike'
'Alexandra M. Z. Slawin'

_publ_section_title
;
 Stimuli-Responsive Reversible Assembly of 2D and 3D Metallosupramolecular
 Architectures
;
_journal_name_full 'Journal of the American Chemical Society'
_journal_page_first 16398
_journal_page_last 16400
_journal_paper_doi 10.1021/ja907297z
_journal_volume 131
_journal_year 2009
_chemical_formula_moiety 'C24 H21 N3 Pt,C H Cl3'
_chemical_formula_sum 'C25 H22 Cl3 N3 Pt'
_chemical_formula_weight 665.90
_chemical_name_systematic
; 
 ? 
;
_space_group_IT_number 61
_symmetry_cell_setting orthorhombic
_symmetry_space_group_name_Hall '-P 2ac 2ab'
_symmetry_space_group_name_H-M 'P b c a'
_atom_sites_solution_hydrogens geom
_atom_sites_solution_primary direct
_atom_sites_solution_secondary difmap
_audit_creation_method SHELXL-97
_cell_angle_alpha 90.00
_cell_angle_beta 90.00
_cell_angle_gamma 90.00
_cell_formula_units_Z 8
_cell_length_a 9.0828(18)
_cell_length_b 20.691(4)
_cell_length_c 25.599(5)
_cell_measurement_reflns_used 10807
_cell_measurement_temperature 93(2)
_cell_measurement_theta_max 28.8435
_cell_measurement_theta_min 2.1232
_cell_volume 4810.9(16)
_computing_cell_refinement 'CrystalClear (Rigaku Corp., 2004)'
_computing_data_collection 'CrystalClear (Rigaku Corp., 2004)'
_computing_data_reduction 'CrystalClear (Rigaku Corp., 2004)'
_computing_molecular_graphics 'Bruker SHELXTL'
_computing_publication_material 'Bruker SHELXTL'
_computing_structure_refinement 'SHELXL-97 (Sheldrick, 1997)'
_computing_structure_solution 'SHELXS-97 (Sheldrick, 1990)'
_diffrn_ambient_temperature 93(2)
_diffrn_measured_fraction_theta_full 1.000
_diffrn_measured_fraction_theta_max 1.000
_diffrn_measurement_device_type CCD
_diffrn_measurement_method '\w and \f scans'
_diffrn_radiation_monochromator confocal
_diffrn_radiation_source 'rotating anode'
_diffrn_radiation_type MoK\a
_diffrn_radiation_wavelength 0.71073
_diffrn_reflns_av_R_equivalents 0.1190
_diffrn_reflns_av_sigmaI/netI 0.0882
_diffrn_reflns_limit_h_max 10
_diffrn_reflns_limit_h_min -10
_diffrn_reflns_limit_k_max 23
_diffrn_reflns_limit_k_min -24
_diffrn_reflns_limit_l_max 21
_diffrn_reflns_limit_l_min -30
_diffrn_reflns_number 28543
_diffrn_reflns_theta_full 25.00
_diffrn_reflns_theta_max 25.33
_diffrn_reflns_theta_min 1.97
_exptl_absorpt_coefficient_mu 6.185
_exptl_absorpt_correction_T_max 1.0000
_exptl_absorpt_correction_T_min 0.4512
_exptl_absorpt_correction_type multi-scan
_exptl_absorpt_process_details 'Jacobson, R. (1998) Private communication'
_exptl_crystal_colour Orange
_exptl_crystal_density_diffrn 1.839
_exptl_crystal_description Prism
_exptl_crystal_F_000 2576
_exptl_crystal_size_max 0.1500
_exptl_crystal_size_mid 0.0300
_exptl_crystal_size_min 0.0300
_refine_diff_density_max 3.301
_refine_diff_density_min -2.211
_refine_diff_density_rms 0.227
_refine_ls_extinction_method none
_refine_ls_goodness_of_fit_ref 1.088
_refine_ls_hydrogen_treatment constr
_refine_ls_matrix_type full
_refine_ls_number_parameters 292
_refine_ls_number_reflns 4393
_refine_ls_number_restraints 0
_refine_ls_restrained_S_all 1.088
_refine_ls_R_factor_all 0.1012
_refine_ls_R_factor_gt 0.0648
_refine_ls_shift/su_max 0.005
_refine_ls_shift/su_mean 0.001
_refine_ls_structure_factor_coef Fsqd
_refine_ls_weighting_details 'calc w=1/[\s^2^(Fo^2^)+(0.0619P)^2^+17.0534P] where P=(Fo^2^+2Fc^2^)/3'
_refine_ls_weighting_scheme calc
_refine_ls_wR_factor_gt 0.1437
_refine_ls_wR_factor_ref 0.1620
_reflns_number_gt 2992
_reflns_number_total 4393
_reflns_threshold_expression >2sigma(I)
_cod_data_source_file ja907297z_si_001.cif
_cod_data_source_block LPt(DMAP)
_cod_original_cell_volume 4810.8(17)
_cod_database_code 4105353

loop_
_symmetry_equiv_pos_as_xyz
'x, y, z'
'-x+1/2, -y, z+1/2'
'-x, y+1/2, -z+1/2'
'x+1/2, -y+1/2, -z'
'-x, -y, -z'
'x-1/2, y, -z-1/2'
'x, -y-1/2, z-1/2'
'-x-1/2, y-1/2, z'

loop_
_atom_site_label
_atom_site_type_symbol
_atom_site_fract_x
_atom_site_fract_y
_atom_site_fract_z
_atom_site_U_iso_or_equiv
_atom_site_adp_type
_atom_site_occupancy
_atom_site_symmetry_multiplicity
_atom_site_calc_flag
_atom_site_refinement_flags
Pt1 Pt 0.91799(4) 0.070866(19) 0.390111(16) 0.02624(19) Uani 1 1 d .
C1 C 0.9602(13) -0.0156(5) 0.3533(4) 0.033(3) Uani 1 1 d .
C2 C 0.8433(12) -0.0317(5) 0.3179(4) 0.032(3) Uani 1 1 d .
C3 C 0.8418(14) -0.0901(5) 0.2905(5) 0.035(3) Uani 1 1 d .
H3A H 0.7648 -0.0996 0.2666 0.043 Uiso 1 1 calc R
C4 C 0.9546(16) -0.1336(6) 0.2989(5) 0.047(3) Uani 1 1 d .
H4A H 0.9526 -0.1737 0.2809 0.056 Uiso 1 1 calc R
C5 C 1.0690(15) -0.1208(6) 0.3321(5) 0.050(4) Uani 1 1 d .
H5A H 1.1463 -0.1512 0.3369 0.059 Uiso 1 1 calc R
C6 C 1.0688(12) -0.0623(6) 0.3586(5) 0.040(3) Uani 1 1 d .
H6A H 1.1480 -0.0536 0.3818 0.048 Uiso 1 1 calc R
C7 C 0.7251(12) 0.0178(5) 0.3130(4) 0.034(3) Uani 1 1 d .
N8 N 0.7419(10) 0.0688(4) 0.3446(4) 0.030(2) Uani 1 1 d .
C9 C 0.6460(12) 0.1190(5) 0.3478(5) 0.034(3) Uani 1 1 d .
C10 C 0.5225(13) 0.1166(7) 0.3155(5) 0.046(3) Uani 1 1 d .
H10A H 0.4519 0.1504 0.3168 0.055 Uiso 1 1 calc R
C11 C 0.5023(14) 0.0659(7) 0.2819(5) 0.051(4) Uani 1 1 d .
H11A H 0.4186 0.0653 0.2596 0.061 Uiso 1 1 calc R
C12 C 0.6051(12) 0.0142(6) 0.2798(5) 0.042(3) Uani 1 1 d .
H12A H 0.5920 -0.0212 0.2566 0.051 Uiso 1 1 calc R
C13 C 0.6863(12) 0.1669(5) 0.3868(5) 0.033(3) Uani 1 1 d .
C14 C 0.8199(11) 0.1550(5) 0.4146(4) 0.028(3) Uani 1 1 d .
C15 C 0.8581(13) 0.2019(5) 0.4524(5) 0.035(3) Uani 1 1 d .
H15A H 0.9460 0.1964 0.4720 0.042 Uiso 1 1 calc R
C16 C 0.7718(12) 0.2554(5) 0.4617(5) 0.035(3) Uani 1 1 d .
H16A H 0.8007 0.2854 0.4879 0.042 Uiso 1 1 calc R
C17 C 0.6428(15) 0.2667(6) 0.4335(5) 0.046(3) Uani 1 1 d .
H17A H 0.5842 0.3037 0.4404 0.055 Uiso 1 1 calc R
C18 C 0.6023(12) 0.2232(6) 0.3959(5) 0.036(3) Uani 1 1 d .
H18A H 0.5165 0.2310 0.3757 0.043 Uiso 1 1 calc R
N19 N 1.0996(10) 0.0726(4) 0.4372(4) 0.027(2) Uani 1 1 d .
C20 C 1.0884(11) 0.0701(4) 0.4901(4) 0.025(3) Uani 1 1 d .
H20A H 0.9925 0.0679 0.5049 0.031 Uiso 1 1 calc R
C21 C 1.2040(11) 0.0707(5) 0.5230(5) 0.028(3) Uani 1 1 d .
H21A H 1.1880 0.0679 0.5596 0.033 Uiso 1 1 calc R
N22 N 1.4695(10) 0.0772(4) 0.5340(4) 0.037(2) Uani 1 1 d .
C22 C 1.3473(11) 0.0753(4) 0.5037(4) 0.023(2) Uani 1 1 d .
C23 C 1.3565(14) 0.0788(5) 0.4475(5) 0.038(3) Uani 1 1 d .
H23A H 1.4512 0.0831 0.4322 0.046 Uiso 1 1 calc R
C24 C 1.2377(11) 0.0764(4) 0.4151(6) 0.035(3) Uani 1 1 d .
H24A H 1.2496 0.0773 0.3782 0.042 Uiso 1 1 calc R
C25 C 1.4497(14) 0.0728(6) 0.5905(5) 0.046(3) Uani 1 1 d .
H25A H 1.3930 0.1101 0.6028 0.070 Uiso 1 1 calc R
H25B H 1.5462 0.0724 0.6076 0.070 Uiso 1 1 calc R
H25C H 1.3967 0.0329 0.5990 0.070 Uiso 1 1 calc R
C26 C 1.6125(12) 0.0942(6) 0.5144(5) 0.040(3) Uani 1 1 d .
H26A H 1.6403 0.0641 0.4865 0.060 Uiso 1 1 calc R
H26B H 1.6847 0.0917 0.5428 0.060 Uiso 1 1 calc R
H26C H 1.6100 0.1383 0.5006 0.060 Uiso 1 1 calc R
C31 C 1.0747(12) 0.2227(6) 0.3384(5) 0.043(3) Uani 1 1 d .
H31A H 1.0336 0.1793 0.3474 0.052 Uiso 1 1 calc R
Cl1 Cl 1.1914(4) 0.21575(18) 0.28339(14) 0.0586(10) Uani 1 1 d .
Cl2 Cl 0.9281(3) 0.27662(16) 0.32329(13) 0.0463(8) Uani 1 1 d .
Cl3 Cl 1.1764(4) 0.25258(19) 0.39191(13) 0.0557(9) Uani 1 1 d .

loop_
_atom_site_aniso_label
_atom_site_aniso_U_11
_atom_site_aniso_U_22
_atom_site_aniso_U_33
_atom_site_aniso_U_23
_atom_site_aniso_U_13
_atom_site_aniso_U_12
Pt1 0.0221(3) 0.0286(3) 0.0279(3) -0.00115(18) 0.00160(18) -0.00168(18)
C1 0.042(7) 0.030(6) 0.027(7) -0.005(5) 0.010(5) -0.013(5)
C2 0.023(6) 0.038(7) 0.035(7) 0.006(6) 0.004(5) -0.001(5)
C3 0.051(8) 0.023(6) 0.032(7) -0.004(5) 0.001(6) -0.016(6)
C4 0.073(10) 0.025(7) 0.044(9) -0.014(6) 0.004(7) 0.003(7)
C5 0.065(9) 0.045(8) 0.038(8) -0.016(7) 0.016(7) 0.024(7)
C6 0.029(7) 0.054(8) 0.036(8) 0.004(6) -0.005(5) 0.014(6)
C7 0.032(7) 0.042(7) 0.027(7) -0.002(5) 0.005(5) -0.014(5)
N8 0.031(5) 0.031(5) 0.028(5) -0.001(4) 0.005(4) -0.008(4)
C9 0.026(6) 0.036(7) 0.039(7) 0.013(6) 0.015(5) 0.003(5)
C10 0.026(6) 0.065(9) 0.047(9) 0.000(7) -0.007(6) 0.003(6)
C11 0.025(7) 0.088(11) 0.040(9) 0.009(7) -0.008(6) 0.000(7)
C12 0.035(7) 0.053(8) 0.038(8) 0.007(6) 0.003(6) 0.002(6)
C13 0.023(6) 0.028(6) 0.046(8) 0.003(6) 0.003(5) -0.002(5)
C14 0.021(6) 0.029(6) 0.034(7) -0.001(5) 0.005(5) -0.002(5)
C15 0.033(6) 0.032(7) 0.039(8) 0.002(6) 0.001(6) -0.001(5)
C16 0.042(8) 0.032(6) 0.032(7) -0.008(5) 0.013(6) -0.009(6)
C17 0.048(8) 0.035(7) 0.055(9) 0.004(6) -0.004(7) 0.008(6)
C18 0.033(7) 0.036(7) 0.038(8) 0.005(6) -0.001(6) 0.015(5)
N19 0.031(5) 0.019(5) 0.030(6) 0.003(4) 0.013(4) -0.003(4)
C20 0.024(6) 0.024(6) 0.028(7) -0.003(5) 0.016(5) -0.010(5)
C21 0.014(6) 0.031(6) 0.038(7) -0.003(5) 0.004(5) 0.003(5)
N22 0.024(5) 0.054(7) 0.033(6) 0.004(5) 0.014(5) -0.009(4)
C22 0.023(6) 0.016(5) 0.029(7) -0.004(4) 0.004(5) 0.002(4)
C23 0.036(7) 0.040(7) 0.039(8) -0.012(6) 0.022(6) -0.007(6)
C24 0.010(5) 0.004(5) 0.090(10) 0.013(5) -0.007(6) -0.001(4)
C25 0.042(8) 0.068(9) 0.030(8) 0.010(6) 0.000(6) -0.018(7)
C26 0.029(7) 0.041(7) 0.050(9) 0.009(6) 0.000(6) -0.004(6)
C31 0.028(6) 0.056(8) 0.045(8) 0.001(7) -0.010(6) 0.001(6)
Cl1 0.047(2) 0.072(2) 0.056(2) 0.0042(19) 0.0084(17) 0.0187(18)
Cl2 0.0345(17) 0.057(2) 0.047(2) 0.0088(16) 0.0036(14) 0.0051(15)
Cl3 0.0417(19) 0.082(3) 0.044(2) 0.0129(17) -0.0058(15) -0.0189(18)

loop_
_atom_type_symbol
_atom_type_description
_atom_type_scat_dispersion_real
_atom_type_scat_dispersion_imag
_atom_type_scat_source
C C 0.0033 0.0016 'International Tables Vol C Tables 4.2.6.8 and 6.1.1.4'
H H 0.0000 0.0000 'International Tables Vol C Tables 4.2.6.8 and 6.1.1.4'
N N 0.0061 0.0033 'International Tables Vol C Tables 4.2.6.8 and 6.1.1.4'
Cl Cl 0.1484 0.1585 'International Tables Vol C Tables 4.2.6.8 and 6.1.1.4'
Pt Pt -1.7033 8.3905 'International Tables Vol C Tables 4.2.6.8 and 6.1.1.4'

loop_
_geom_angle_atom_site_label_1
_geom_angle_atom_site_label_2
_geom_angle_atom_site_label_3
_geom_angle
N8 Pt1 N19 179.7(4)
N8 Pt1 C14 81.2(4)
N19 Pt1 C14 98.9(4)
N8 Pt1 C1 82.1(4)
N19 Pt1 C1 97.8(4)
C14 Pt1 C1 163.2(5)
C6 C1 C2 115.2(10)
C6 C1 Pt1 133.9(9)
C2 C1 Pt1 110.7(8)
C3 C2 C1 121.7(10)
C3 C2 C7 123.1(10)
C1 C2 C7 115.3(10)
C4 C3 C2 118.6(11)
C4 C3 H3A 120.7
C2 C3 H3A 120.7
C5 C4 C3 122.3(11)
C5 C4 H4A 118.8
C3 C4 H4A 118.8
C4 C5 C6 118.1(11)
C4 C5 H5A 121.0
C6 C5 H5A 121.0
C1 C6 C5 124.1(12)
C1 C6 H6A 118.0
C5 C6 H6A 118.0
N8 C7 C12 120.2(11)
N8 C7 C2 114.1(10)
C12 C7 C2 125.6(11)
C7 N8 C9 124.4(10)
C7 N8 Pt1 117.7(8)
C9 N8 Pt1 117.9(8)
N8 C9 C10 117.1(11)
N8 C9 C13 113.6(10)
C10 C9 C13 129.3(11)
C11 C10 C9 120.5(12)
C11 C10 H10A 119.8
C9 C10 H10A 119.8
C10 C11 C12 120.9(12)
C10 C11 H11A 119.6
C12 C11 H11A 119.6
C7 C12 C11 117.0(12)
C7 C12 H12A 121.5
C11 C12 H12A 121.5
C18 C13 C14 121.3(11)
C18 C13 C9 122.7(10)
C14 C13 C9 116.0(10)
C15 C14 C13 115.5(10)
C15 C14 Pt1 133.2(8)
C13 C14 Pt1 111.3(8)
C16 C15 C14 122.0(11)
C16 C15 H15A 119.0
C14 C15 H15A 119.0
C15 C16 C17 121.6(11)
C15 C16 H16A 119.2
C17 C16 H16A 119.2
C18 C17 C16 118.7(11)
C18 C17 H17A 120.7
C16 C17 H17A 120.7
C17 C18 C13 120.8(11)
C17 C18 H18A 119.6
C13 C18 H18A 119.6
C20 N19 C24 118.7(10)
C20 N19 Pt1 121.8(7)
C24 N19 Pt1 119.5(8)
C21 C20 N19 124.4(10)
C21 C20 H20A 117.8
N19 C20 H20A 117.8
C20 C21 C22 120.4(11)
C20 C21 H21A 119.8
C22 C21 H21A 119.8
C22 N22 C26 123.2(10)
C22 N22 C25 117.7(9)
C26 N22 C25 118.2(10)
N22 C22 C21 124.2(10)
N22 C22 C23 121.5(10)
C21 C22 C23 114.3(10)
C24 C23 C22 124.1(11)
C24 C23 H23A 118.0
C22 C23 H23A 118.0
C23 C24 N19 118.1(13)
C23 C24 H24A 120.9
N19 C24 H24A 120.9
N22 C25 H25A 109.5
N22 C25 H25B 109.5
H25A C25 H25B 109.5
N22 C25 H25C 109.5
H25A C25 H25C 109.5
H25B C25 H25C 109.5
N22 C26 H26A 109.5
N22 C26 H26B 109.5
H26A C26 H26B 109.5
N22 C26 H26C 109.5
H26A C26 H26C 109.5
H26B C26 H26C 109.5
Cl3 C31 Cl1 109.5(6)
Cl3 C31 Cl2 110.0(7)
Cl1 C31 Cl2 109.0(7)
Cl3 C31 H31A 109.4
Cl1 C31 H31A 109.4
Cl2 C31 H31A 109.4

loop_
_geom_bond_atom_site_label_1
_geom_bond_atom_site_label_2
_geom_bond_distance
Pt1 N8 1.979(10)
Pt1 N19 2.044(10)
Pt1 C14 2.053(10)
Pt1 C1 2.059(11)
C1 C6 1.387(15)
C1 C2 1.436(15)
C2 C3 1.396(15)
C2 C7 1.489(15)
C3 C4 1.380(17)
C3 H3A 0.9500
C4 C5 1.369(18)
C4 H4A 0.9500
C5 C6 1.389(16)
C5 H5A 0.9500
C6 H6A 0.9500
C7 N8 1.341(13)
C7 C12 1.384(15)
N8 C9 1.357(14)
C9 C10 1.394(17)
C9 C13 1.455(16)
C10 C11 1.369(18)
C10 H10A 0.9500
C11 C12 1.421(17)
C11 H11A 0.9500
C12 H12A 0.9500
C13 C18 1.412(15)
C13 C14 1.428(15)
C14 C15 1.415(15)
C15 C16 1.376(15)
C15 H15A 0.9500
C16 C17 1.395(17)
C16 H16A 0.9500
C17 C18 1.367(17)
C17 H17A 0.9500
C18 H18A 0.9500
N19 C20 1.358(14)
N19 C24 1.379(14)
C20 C21 1.347(15)
C20 H20A 0.9500
C21 C22 1.395(14)
C21 H21A 0.9500
N22 C22 1.356(14)
N22 C26 1.435(14)
N22 C25 1.460(16)
C22 C23 1.442(16)
C23 C24 1.363(17)
C23 H23A 0.9500
C24 H24A 0.9500
C25 H25A 0.9800
C25 H25B 0.9800
C25 H25C 0.9800
C26 H26A 0.9800
C26 H26B 0.9800
C26 H26C 0.9800
C31 Cl3 1.763(12)
C31 Cl1 1.769(13)
C31 Cl2 1.780(12)
C31 H31A 1.0000

loop_
_geom_torsion_atom_site_label_1
_geom_torsion_atom_site_label_2
_geom_torsion_atom_site_label_3
_geom_torsion_atom_site_label_4
_geom_torsion
N8 Pt1 C1 C6 -176.3(12)
N19 Pt1 C1 C6 3.5(12)
C14 Pt1 C1 C6 -170.8(13)
N8 Pt1 C1 C2 -2.2(7)
N19 Pt1 C1 C2 177.5(7)
C14 Pt1 C1 C2 3.2(19)
C6 C1 C2 C3 -0.9(16)
Pt1 C1 C2 C3 -176.1(9)
C6 C1 C2 C7 178.8(10)
Pt1 C1 C2 C7 3.6(12)
C1 C2 C3 C4 1.5(17)
C7 C2 C3 C4 -178.2(11)
C2 C3 C4 C5 -1.5(19)
C3 C4 C5 C6 1(2)
C2 C1 C6 C5 0.3(18)
Pt1 C1 C6 C5 174.1(10)
C4 C5 C6 C1 0(2)
C3 C2 C7 N8 176.4(10)
C1 C2 C7 N8 -3.3(14)
C3 C2 C7 C12 -3.2(17)
C1 C2 C7 C12 177.1(11)
C12 C7 N8 C9 1.2(16)
C2 C7 N8 C9 -178.3(10)
C12 C7 N8 Pt1 -179.1(8)
C2 C7 N8 Pt1 1.3(12)
N19 Pt1 N8 C7 -59(99)
C14 Pt1 N8 C7 -177.9(8)
C1 Pt1 N8 C7 0.5(8)
N19 Pt1 N8 C9 121(100)
C14 Pt1 N8 C9 1.8(8)
C1 Pt1 N8 C9 -179.8(8)
C7 N8 C9 C10 -0.3(16)
Pt1 N8 C9 C10 -179.9(8)
C7 N8 C9 C13 177.5(10)
Pt1 N8 C9 C13 -2.2(12)
N8 C9 C10 C11 -0.9(18)
C13 C9 C10 C11 -178.2(12)
C9 C10 C11 C12 1(2)
N8 C7 C12 C11 -1.0(16)
C2 C7 C12 C11 178.5(11)
C10 C11 C12 C7 -0.1(18)
N8 C9 C13 C18 179.3(10)
C10 C9 C13 C18 -3.3(19)
N8 C9 C13 C14 1.3(14)
C10 C9 C13 C14 178.7(12)
C18 C13 C14 C15 1.9(16)
C9 C13 C14 C15 179.9(10)
C18 C13 C14 Pt1 -177.9(9)
C9 C13 C14 Pt1 0.1(12)
N8 Pt1 C14 C15 179.3(11)
N19 Pt1 C14 C15 -0.5(11)
C1 Pt1 C14 C15 173.8(12)
N8 Pt1 C14 C13 -1.0(7)
N19 Pt1 C14 C13 179.3(7)
C1 Pt1 C14 C13 -6.4(19)
C13 C14 C15 C16 0.1(16)
Pt1 C14 C15 C16 179.9(9)
C14 C15 C16 C17 -1.1(17)
C15 C16 C17 C18 -0.1(18)
C16 C17 C18 C13 2.1(19)
C14 C13 C18 C17 -3.1(18)
C9 C13 C18 C17 179.0(11)
N8 Pt1 N19 C20 -57(99)
C14 Pt1 N19 C20 62.5(8)
C1 Pt1 N19 C20 -115.8(7)
N8 Pt1 N19 C24 124(100)
C14 Pt1 N19 C24 -117.4(7)
C1 Pt1 N19 C24 64.3(7)
C24 N19 C20 C21 -0.5(14)
Pt1 N19 C20 C21 179.6(7)
N19 C20 C21 C22 1.3(15)
C26 N22 C22 C21 -167.7(10)
C25 N22 C22 C21 1.4(15)
C26 N22 C22 C23 11.3(15)
C25 N22 C22 C23 -179.5(10)
C20 C21 C22 N22 178.8(9)
C20 C21 C22 C23 -0.3(14)
N22 C22 C23 C24 179.3(10)
C21 C22 C23 C24 -1.6(15)
C22 C23 C24 N19 2.3(15)
C20 N19 C24 C23 -1.3(13)
Pt1 N19 C24 C23 178.7(7)
